data_7710701
loop_
_publ_author_name
'Ma, XiuFang'
'Guo, Ying'
'Huang, Xin-Da'
'Wen, Ge-Hua'
'Bao, Song-Song'
'Zhang, Yi-Quan'
'Zheng, Li-Min'

_publ_section_title
;
 Polymorphism modulates photoluminescence and magnetic dynamics of
 mononuclear dysprosium-anthracene complexes
;
_journal_name_full 'Dalton Transactions'
_journal_paper_doi 10.1039/D2DT01710E
_journal_year 2022
_chemical_formula_moiety 'C57 H63 Br3 Dy O9 P3'
_chemical_formula_sum 'C57 H63 Br3 Dy O9 P3'
_chemical_formula_weight 1387.21
_space_group_crystal_system triclinic
_space_group_IT_number 2
_space_group_name_Hall '-P 1'
_space_group_name_H-M_alt 'P -1'
_atom_sites_solution_hydrogens geom
_atom_sites_solution_primary direct
_audit_creation_date 2022-04-23
_audit_creation_method
;
Olex2 1.2
(compiled 2017.03.28 svn.r3405 for OlexSys, GUI svn.r5335)
;
_audit_update_record
;
2022-04-27 deposited with the CCDC.	2022-07-19 downloaded from the CCDC.
;
_cell_angle_alpha 80.018(6)
_cell_angle_beta 85.631(7)
_cell_angle_gamma 80.695(6)
_cell_formula_units_Z 2
_cell_length_a 10.876(4)
_cell_length_b 12.003(5)
_cell_length_c 23.079(9)
_cell_measurement_reflns_used 6220
_cell_measurement_temperature 296.15
_cell_measurement_theta_max 25.1325
_cell_measurement_theta_min 2.376
_cell_volume 2925(2)
_computing_cell_refinement 'SAINT v8.34A (Bruker, 2013)'
_computing_data_reduction 'SAINT v8.34A (Bruker, 2013)'
_computing_molecular_graphics 'Olex2 (Dolomanov et al., 2009)'
_computing_publication_material 'Olex2 (Dolomanov et al., 2009)'
_computing_structure_refinement 'ShelXL (Sheldrick, 2015)'
_computing_structure_solution 'SIR2004 (Burla et al., 2007)'
_diffrn_ambient_temperature 296.15
_diffrn_measured_fraction_theta_full 0.970
_diffrn_measured_fraction_theta_max 0.961
_diffrn_measurement_device_type 'Bruker APEX-II CCD'
_diffrn_measurement_method '\f and \w scans'
_diffrn_radiation_type MoK\a
_diffrn_radiation_wavelength 0.71073
_diffrn_reflns_av_R_equivalents 0.0503
_diffrn_reflns_av_unetI/netI 0.0758
_diffrn_reflns_Laue_measured_fraction_full 0.970
_diffrn_reflns_Laue_measured_fraction_max 0.961
_diffrn_reflns_limit_h_max 12
_diffrn_reflns_limit_h_min -13
_diffrn_reflns_limit_k_max 14
_diffrn_reflns_limit_k_min -14
_diffrn_reflns_limit_l_max 27
_diffrn_reflns_limit_l_min -27
_diffrn_reflns_number 22574
_diffrn_reflns_point_group_measured_fraction_full 0.970
_diffrn_reflns_point_group_measured_fraction_max 0.961
_diffrn_reflns_theta_full 25.242
_diffrn_reflns_theta_max 25.385
_diffrn_reflns_theta_min 1.743
_diffrn_standards_number 0
_exptl_absorpt_coefficient_mu 3.461
_exptl_absorpt_correction_T_max 0.7452
_exptl_absorpt_correction_T_min 0.5925
_exptl_absorpt_correction_type multi-scan
_exptl_absorpt_process_details 'Bruker AXS area detector scaling and absorption correction'
_exptl_crystal_colour yellow
_exptl_crystal_colour_primary yellow
_exptl_crystal_density_diffrn 1.575
_exptl_crystal_description block
_exptl_crystal_F_000 1386
_exptl_crystal_size_max 0.3
_exptl_crystal_size_mid 0.2
_exptl_crystal_size_min 0.1
_refine_diff_density_max 1.480
_refine_diff_density_min -0.914
_refine_diff_density_rms 0.113
_refine_ls_extinction_method none
_refine_ls_goodness_of_fit_ref 1.065
_refine_ls_hydrogen_treatment constr
_refine_ls_matrix_type full
_refine_ls_number_parameters 675
_refine_ls_number_reflns 10339
_refine_ls_number_restraints 271
_refine_ls_restrained_S_all 1.088
_refine_ls_R_factor_all 0.0760
_refine_ls_R_factor_gt 0.0441
_refine_ls_shift/su_max 0.002
_refine_ls_shift/su_mean 0.000
_refine_ls_structure_factor_coef Fsqd
_refine_ls_weighting_details 'w=1/[\s^2^(Fo^2^)+(0.0622P)^2^] where P=(Fo^2^+2Fc^2^)/3'
_refine_ls_weighting_scheme calc
_refine_ls_wR_factor_gt 0.1110
_refine_ls_wR_factor_ref 0.1251
_reflns_Friedel_coverage 0.000
_reflns_number_gt 7303
_reflns_number_total 10339
_reflns_threshold_expression 'I > 2\s(I)'
_cod_data_source_file d2dt01710e2.cif
_cod_data_source_block y
_cod_original_cell_volume 2924.9(19)
_cod_database_code 7710701
_shelx_shelxl_version_number 2016/6
_shelx_space_group_comment
;
The symmetry employed for this shelxl refinement is uniquely defined
by the following loop, which should always be used as a source of
symmetry information in preference to the above space-group names.
They are only intended as comments.
;
_shelx_estimated_absorpt_t_max 0.7452
_shelx_estimated_absorpt_t_min 0.5925
_olex2_refinement_description
;
1. Fixed Uiso
 At 1.2 times of:
  All C(H) groups, All C(H,H) groups, All C(H,H,H,H) groups
 At 1.5 times of:
  All C(H,H,H) groups
2. Restrained distances
 C56-C57
 1.5 with sigma of 0.01
 C54-C55
 1.5 with sigma of 0.01
 C36-C35
 1.5 with sigma of 0.01
 C57-C56
 1.5 with sigma of 0.005
 C57B-C56
 1.5 with sigma of 0.005
3. Rigid bond restraints
 All non-hydrogen atoms
 with sigma for 1-2 distances of 0.005 and sigma for 1-3 distances of 0.01
4. Uiso/Uaniso restraints and constraints
Uanis(C19) \\sim Ueq: with sigma of 0.01 and sigma for terminal atoms of 0.02
Uanis(C6) \\sim Ueq, Uanis(C37) \\sim Ueq, Uanis(C57) \\sim Ueq, Uanis(C19)
\\sim Ueq: with sigma of 0.01 and sigma for terminal atoms of 0.02
Uanis(C7) \\sim Ueq, Uanis(C56) \\sim Ueq, Uanis(C19) \\sim Ueq: with sigma of
0.005 and sigma for terminal atoms of 0.01
Uanis(C35) \\sim Ueq: with sigma of 0.01 and sigma for terminal atoms of 0.02
Uanis(C18) \\sim Ueq: with sigma of 0.01 and sigma for terminal atoms of 0.02
Uanis(C38) \\sim Ueq: with sigma of 0.01 and sigma for terminal atoms of 0.02
Uanis(C36) \\sim Ueq: with sigma of 0.005 and sigma for terminal atoms of 0.01
5. Others
 Sof(C57)=Sof(H57A)=Sof(H57B)=Sof(H57C)=Sof(H56C)=Sof(H56D)=1-FVAR(1)
 Sof(H56A)=Sof(H56B)=Sof(C57B)=Sof(H57D)=Sof(H57E)=Sof(H57F)=FVAR(1)
6.a Secondary CH2 refined with riding coordinates:
 C20(H20A,H20B), C1(H1A,H1B), C39(H39A,H39B), C35(H35A,H35B), C54(H54A,H54B),
 C16(H16A,H16B), C18(H18A,H18B), C37(H37A,H37B), C56(H56C,H56D), C56(H56A,H56B)
6.b Aromatic/amide H refined with riding coordinates:
 C14(H14), C31(H31), C11(H11), C23(H23), C44(H44), C52(H52), C33(H33),
 C28(H28), C49(H49), C50(H50), C43(H43), C47(H47), C30(H30), C12(H12), C4(H4),
 C26(H26), C51(H51), C45(H45), C9(H9), C32(H32), C42(H42), C7(H7), C13(H13),
 C25(H25), C24(H24), C5(H5), C6(H6)
6.c Idealised Me refined as rotating group:
 C55(H55A,H55B,H55C), C38(H38A,H38B,H38C), C57(H57A,H57B,H57C), C19(H19A,H19B,
 H19C), C57B(H57D,H57E,H57F), C36(H36A,H36B,H36C), C17(H17A,H17B,H17C)
;
_olex2_submission_special_instructions 'No special instructions were received'

loop_
_space_group_symop_operation_xyz
'x, y, z'
'-x, -y, -z'

loop_
_atom_site_label
_atom_site_type_symbol
_atom_site_fract_x
_atom_site_fract_y
_atom_site_fract_z
_atom_site_U_iso_or_equiv
_atom_site_adp_type
_atom_site_occupancy
_atom_site_site_symmetry_order
_atom_site_calc_flag
_atom_site_refinement_flags_posn
_atom_site_refinement_flags_adp
_atom_site_refinement_flags_occupancy
_atom_site_disorder_assembly
_atom_site_disorder_group
Dy1 Dy 0.72852(3) 0.66964(2) 0.72420(2) 0.03479(10) Uani 1 1 d . U . . .
Br3 Br 0.52768(7) 0.55188(6) 0.73681(3) 0.0587(2) Uani 1 1 d . U . . .
Br1 Br 0.85014(7) 0.53948(5) 0.82100(3) 0.05629(19) Uani 1 1 d . U . . .
Br2 Br 0.63685(9) 0.82586(6) 0.62925(3) 0.0768(2) Uani 1 1 d . U . . .
P2 P 0.54447(15) 0.78924(11) 0.84152(6) 0.0390(4) Uani 1 1 d . U . . .
P1 P 0.98354(15) 0.81345(12) 0.74649(7) 0.0404(4) Uani 1 1 d . U . . .
P3 P 0.84108(15) 0.50366(13) 0.60934(7) 0.0432(4) Uani 1 1 d . U . . .
O1 O 0.8943(4) 0.7674(3) 0.71596(16) 0.0429(9) Uani 1 1 d . U . . .
O4 O 0.6266(4) 0.7804(3) 0.78840(16) 0.0393(9) Uani 1 1 d . U . . .
O7 O 0.8349(4) 0.5567(3) 0.66320(17) 0.0476(10) Uani 1 1 d . U . . .
O6 O 0.5993(4) 0.8614(3) 0.8809(2) 0.0594(12) Uani 1 1 d . U . . .
O9 O 0.9005(4) 0.5742(4) 0.55483(19) 0.0650(13) Uani 1 1 d . U . . .
O3 O 1.0299(5) 0.9196(4) 0.7071(2) 0.0663(13) Uani 1 1 d . U . . .
O5 O 0.4119(5) 0.8500(4) 0.8294(2) 0.0666(13) Uani 1 1 d . U . . .
O2 O 1.1012(5) 0.7275(4) 0.7621(2) 0.0680(13) Uani 1 1 d . U . . .
O8 O 0.9192(5) 0.3822(4) 0.6178(2) 0.0717(14) Uani 1 1 d . U . . .
C20 C 0.5350(6) 0.6511(4) 0.8847(2) 0.0420(14) Uani 1 1 d . U . . .
H20A H 0.498262 0.606536 0.861308 0.050 Uiso 1 1 calc R . . . .
H20B H 0.619152 0.612872 0.892334 0.050 Uiso 1 1 calc R . . . .
C2 C 0.9209(6) 0.9754(4) 0.8236(3) 0.0420(13) Uani 1 1 d . U . . .
C14 C 0.7445(6) 1.0362(5) 0.7559(3) 0.0522(15) Uani 1 1 d . U . . .
H14 H 0.747237 0.961078 0.750093 0.063 Uiso 1 1 calc R . . . .
C53 C 0.6830(6) 0.3432(5) 0.5223(3) 0.0447(13) Uani 1 1 d . U . . .
C40 C 0.6809(6) 0.4576(5) 0.5287(3) 0.0426(13) Uani 1 1 d . U . . .
C1 C 0.9233(6) 0.8531(4) 0.8156(2) 0.0432(14) Uani 1 1 d . U . . .
H1A H 0.838666 0.836037 0.822083 0.052 Uiso 1 1 calc R . . . .
H1B H 0.972163 0.804203 0.846308 0.052 Uiso 1 1 calc R . . . .
C3 C 0.9999(6) 1.0045(5) 0.8613(3) 0.0486(14) Uani 1 1 d . U . . .
C31 C 0.0821(7) 0.6077(6) 0.9603(4) 0.077(2) Uani 1 1 d . U . . .
H31 H -0.001678 0.598753 0.964029 0.092 Uiso 1 1 calc R . . . .
C15 C 0.8303(6) 1.0600(5) 0.7936(3) 0.0429(13) Uani 1 1 d . U . . .
C11 C 0.7306(7) 1.2606(5) 0.7722(3) 0.0602(17) Uani 1 1 d . U . . .
H11 H 0.726313 1.336290 0.777258 0.072 Uiso 1 1 calc R . . . .
C34 C 0.3338(6) 0.6374(4) 0.9472(3) 0.0443(12) Uani 1 1 d . U . . .
C23 C 0.6531(7) 0.6636(5) 0.9932(3) 0.0553(15) Uani 1 1 d . U . . .
H23 H 0.700641 0.664108 0.957901 0.066 Uiso 1 1 calc R . . . .
C41 C 0.6581(6) 0.5459(5) 0.4814(3) 0.0457(13) Uani 1 1 d . U . . .
C44 C 0.6101(7) 0.7183(7) 0.3812(4) 0.075(2) Uani 1 1 d . U . . .
H44 H 0.595259 0.775426 0.348644 0.090 Uiso 1 1 calc R . . . .
C29 C 0.2681(6) 0.6334(5) 1.0032(3) 0.0556(15) Uani 1 1 d . U . . .
C22 C 0.5238(6) 0.6561(4) 0.9931(3) 0.0472(13) Uani 1 1 d . U . . .
C52 C 0.7048(6) 0.2492(5) 0.5679(3) 0.0584(17) Uani 1 1 d . U . . .
H52 H 0.722733 0.262306 0.604707 0.070 Uiso 1 1 calc R . . . .
C39 C 0.6913(6) 0.4884(5) 0.5890(2) 0.0437(13) Uani 1 1 d . U . . .
H39A H 0.659867 0.430104 0.618249 0.052 Uiso 1 1 calc R . . . .
H39B H 0.636336 0.559873 0.591353 0.052 Uiso 1 1 calc R . . . .
C48 C 0.6595(6) 0.3182(6) 0.4651(3) 0.0524(15) Uani 1 1 d . U . . .
C10 C 0.8220(6) 1.1766(5) 0.8016(3) 0.0482(14) Uani 1 1 d . U . . .
C21 C 0.4617(6) 0.6493(4) 0.9427(2) 0.0422(12) Uani 1 1 d . U . . .
C46 C 0.6348(6) 0.5195(6) 0.4239(3) 0.0507(14) Uani 1 1 d . U . . .
C33 C 0.2677(6) 0.6262(5) 0.8980(3) 0.0521(15) Uani 1 1 d . U . . .
H33 H 0.307846 0.630318 0.860807 0.063 Uiso 1 1 calc R . . . .
C8 C 0.9913(7) 1.1226(5) 0.8673(4) 0.0613(18) Uani 1 1 d . U . . .
C28 C 0.3296(7) 0.6426(5) 1.0523(3) 0.0646(16) Uani 1 1 d . U . . .
H28 H 0.285396 0.641136 1.088502 0.078 Uiso 1 1 calc R . . . .
C49 C 0.6554(7) 0.1989(6) 0.4619(4) 0.0663(18) Uani 1 1 d . U . . .
H49 H 0.637982 0.180750 0.426153 0.080 Uiso 1 1 calc R . . . .
C50 C 0.6745(8) 0.1169(7) 0.5058(4) 0.079(2) Uani 1 1 d . U . . .
H50 H 0.670897 0.042067 0.501113 0.095 Uiso 1 1 calc R . . . .
C27 C 0.4550(7) 0.6538(5) 1.0491(3) 0.0563(15) Uani 1 1 d . U . . .
C43 C 0.6314(7) 0.7468(6) 0.4365(4) 0.0672(18) Uani 1 1 d . U . . .
H43 H 0.631434 0.822760 0.440050 0.081 Uiso 1 1 calc R . . . .
C47 C 0.6352(7) 0.4058(6) 0.4197(3) 0.0580(16) Uani 1 1 d . U . . .
H47 H 0.617832 0.388391 0.383767 0.070 Uiso 1 1 calc R . . . .
C30 C 0.1411(8) 0.6186(6) 1.0073(4) 0.076(2) Uani 1 1 d . U . . .
H30 H 0.097528 0.616372 1.043618 0.091 Uiso 1 1 calc R . . . .
C12 C 0.6498(8) 1.2345(6) 0.7371(3) 0.0671(18) Uani 1 1 d . U . . .
H12 H 0.589146 1.290894 0.719088 0.081 Uiso 1 1 calc R . . . .
C4 C 1.0888(7) 0.9265(5) 0.8949(4) 0.0657(19) Uani 1 1 d . U . . .
H4 H 1.095601 0.849283 0.892140 0.079 Uiso 1 1 calc R . . . .
C26 C 0.5177(9) 0.6588(6) 1.0995(3) 0.077(2) Uani 1 1 d . U . . .
H26 H 0.473425 0.655978 1.135670 0.092 Uiso 1 1 calc R . . . .
C51 C 0.7006(8) 0.1401(6) 0.5605(4) 0.074(2) Uani 1 1 d . U . . .
H51 H 0.715224 0.080527 0.591960 0.088 Uiso 1 1 calc R . . . .
C45 C 0.6117(7) 0.6072(7) 0.3765(3) 0.0658(18) Uani 1 1 d . U . . .
H45 H 0.596857 0.589118 0.340290 0.079 Uiso 1 1 calc R . . . .
C9 C 0.9044(7) 1.2047(5) 0.8374(3) 0.0621(18) Uani 1 1 d . U . . .
H9 H 0.901335 1.280897 0.841415 0.075 Uiso 1 1 calc R . . . .
C32 C 0.1472(7) 0.6097(5) 0.9050(4) 0.0670(18) Uani 1 1 d . U . . .
H32 H 0.106475 0.599476 0.872774 0.080 Uiso 1 1 calc R . . . .
C42 C 0.6517(6) 0.6637(6) 0.4838(3) 0.0579(16) Uani 1 1 d . U . . .
H42 H 0.661942 0.684992 0.519835 0.069 Uiso 1 1 calc R . . . .
C7 C 1.0751(9) 1.1527(7) 0.9045(4) 0.084(2) Uani 1 1 d . U . . .
H7 H 1.073429 1.229233 0.907541 0.101 Uiso 1 1 calc R . . . .
C13 C 0.6589(7) 1.1182(5) 0.7280(3) 0.0605(17) Uani 1 1 d . U . . .
H13 H 0.605792 1.099190 0.702785 0.073 Uiso 1 1 calc R . . . .
C35 C 0.3581(11) 0.8805(9) 0.7737(5) 0.119(3) Uani 1 1 d D U . . .
H35A H 0.287144 0.840901 0.773575 0.143 Uiso 1 1 calc R . . . .
H35B H 0.418769 0.857579 0.743336 0.143 Uiso 1 1 calc R . . . .
C25 C 0.6399(10) 0.6676(7) 1.0968(4) 0.086(2) Uani 1 1 d . U . . .
H25 H 0.678598 0.672188 1.130751 0.103 Uiso 1 1 calc R . . . .
C54 C 0.9982(9) 0.6424(8) 0.5582(4) 0.104(3) Uani 1 1 d D U . . .
H54A H 1.000589 0.656293 0.598212 0.125 Uiso 1 1 calc R . . . .
H54B H 1.078518 0.601005 0.547434 0.125 Uiso 1 1 calc R . . . .
C24 C 0.7093(9) 0.6699(6) 1.0425(4) 0.079(2) Uani 1 1 d . U . . .
H24 H 0.793763 0.675788 1.040641 0.094 Uiso 1 1 calc R . . . .
C55 C 0.9745(10) 0.7508(8) 0.5186(5) 0.128(4) Uani 1 1 d D U . . .
H55A H 0.972017 0.736834 0.478981 0.193 Uiso 1 1 calc GR . . . .
H55B H 1.039839 0.794846 0.520600 0.193 Uiso 1 1 calc GR . . . .
H55C H 0.895939 0.792483 0.529907 0.193 Uiso 1 1 calc GR . . . .
C16 C 0.9757(10) 0.9761(8) 0.6510(4) 0.111(3) Uani 1 1 d . U . . .
H16A H 0.920525 0.928790 0.639407 0.133 Uiso 1 1 calc R . . . .
H16B H 0.926399 1.048786 0.656384 0.133 Uiso 1 1 calc R . . . .
C5 C 1.1643(9) 0.9575(7) 0.9307(4) 0.093(3) Uani 1 1 d . U . . .
H5 H 1.221176 0.902396 0.952029 0.111 Uiso 1 1 calc R . . . .
C18 C 1.1694(10) 0.6604(8) 0.7196(4) 0.105(3) Uani 1 1 d . U . . .
H18A H 1.127737 0.678255 0.682724 0.126 Uiso 1 1 calc R . . . .
H18B H 1.253131 0.679355 0.712122 0.126 Uiso 1 1 calc R . . . .
C38 C 0.6203(12) 1.0174(8) 0.9275(5) 0.133(4) Uani 1 1 d . U . . .
H38A H 0.701242 1.008406 0.907640 0.199 Uiso 1 1 calc GR . . . .
H38B H 0.627268 0.985226 0.968419 0.199 Uiso 1 1 calc GR . . . .
H38C H 0.587125 1.097282 0.923828 0.199 Uiso 1 1 calc GR . . . .
C6 C 1.1573(10) 1.0710(7) 0.9357(5) 0.102(3) Uani 1 1 d . U . . .
H6 H 1.209454 1.092032 0.960754 0.123 Uiso 1 1 calc R . . . .
C37 C 0.5401(11) 0.9606(9) 0.9020(6) 0.129(4) Uani 1 1 d . U . . .
H37A H 0.475031 0.939907 0.931152 0.155 Uiso 1 1 calc R . . . .
H37B H 0.500376 1.013206 0.869649 0.155 Uiso 1 1 calc R . . . .
C57 C 1.075(3) 0.2370(17) 0.668(2) 0.120(11) Uani 0.42(4) 1 d D U P A 2
H57A H 1.144385 0.230844 0.692551 0.181 Uiso 0.42(4) 1 calc GR . P A 2
H57B H 1.096157 0.187883 0.639289 0.181 Uiso 0.42(4) 1 calc GR . P A 2
H57C H 1.004255 0.214563 0.692534 0.181 Uiso 0.42(4) 1 calc GR . P A 2
C56 C 1.0429(11) 0.3582(9) 0.6384(5) 0.116(3) Uani 1 1 d D U . . .
H56C H 1.050818 0.409354 0.665697 0.140 Uiso 0.42(4) 1 calc R . P A 2
H56D H 1.101902 0.372904 0.605279 0.140 Uiso 0.42(4) 1 calc R . P A 2
H56A H 1.073246 0.430520 0.636540 0.140 Uiso 0.58(4) 1 calc R . P A 1
H56B H 1.095691 0.316003 0.611197 0.140 Uiso 0.58(4) 1 calc R . P A 1
C19 C 1.1751(10) 0.5404(9) 0.7427(5) 0.124(4) Uani 1 1 d . U . . .
H19A H 1.219543 0.496286 0.714610 0.186 Uiso 1 1 calc GR . . . .
H19B H 1.092086 0.522018 0.749908 0.186 Uiso 1 1 calc GR . . . .
H19C H 1.217660 0.522911 0.778840 0.186 Uiso 1 1 calc GR . . . .
C57B C 1.060(2) 0.293(2) 0.6990(7) 0.115(8) Uani 0.58(4) 1 d D U P A 1
H57D H 0.998234 0.325581 0.725760 0.172 Uiso 0.58(4) 1 calc GR . P A 1
H57E H 1.141623 0.295902 0.710931 0.172 Uiso 0.58(4) 1 calc GR . P A 1
H57F H 1.050369 0.214445 0.699342 0.172 Uiso 0.58(4) 1 calc GR . P A 1
C36 C 0.3178(14) 1.0040(9) 0.7614(7) 0.168(5) Uani 1 1 d D U . . .
H36A H 0.360557 1.035769 0.725975 0.253 Uiso 1 1 calc GR . . . .
H36B H 0.336874 1.038136 0.793639 0.253 Uiso 1 1 calc GR . . . .
H36C H 0.229489 1.019196 0.756476 0.253 Uiso 1 1 calc GR . . . .
C17 C 1.0715(16) 0.9954(14) 0.6045(6) 0.209(9) Uani 1 1 d . U . . .
H17A H 1.032961 1.024000 0.567705 0.313 Uiso 1 1 calc GR . . . .
H17B H 1.125519 0.924733 0.601714 0.313 Uiso 1 1 calc GR . . . .
H17C H 1.119318 1.050388 0.613399 0.313 Uiso 1 1 calc GR . . . .

loop_
_atom_site_aniso_label
_atom_site_aniso_U_11
_atom_site_aniso_U_22
_atom_site_aniso_U_33
_atom_site_aniso_U_23
_atom_site_aniso_U_13
_atom_site_aniso_U_12
Dy1 0.0404(2) 0.03703(14) 0.03025(15) -0.00965(9) 0.00091(11) -0.01236(11)
Br3 0.0589(5) 0.0620(4) 0.0620(4) -0.0158(3) -0.0018(3) -0.0238(3)
Br1 0.0608(5) 0.0528(4) 0.0527(4) 0.0004(3) -0.0046(3) -0.0098(3)
Br2 0.0980(7) 0.0715(5) 0.0576(5) 0.0118(3) -0.0235(4) -0.0174(4)
P2 0.0449(10) 0.0323(7) 0.0387(8) -0.0068(5) 0.0081(7) -0.0059(6)
P1 0.0391(10) 0.0407(7) 0.0452(9) -0.0119(6) -0.0001(7) -0.0128(6)
P3 0.0395(10) 0.0593(9) 0.0372(8) -0.0227(6) 0.0014(7) -0.0119(7)
O1 0.047(3) 0.048(2) 0.038(2) -0.0074(15) -0.0032(18) -0.0171(18)
O4 0.050(3) 0.0287(17) 0.039(2) -0.0062(13) 0.0062(17) -0.0083(15)
O7 0.047(3) 0.064(2) 0.038(2) -0.0238(16) 0.0022(19) -0.0112(19)
O6 0.076(3) 0.042(2) 0.067(3) -0.0270(19) 0.007(2) -0.014(2)
O9 0.050(3) 0.107(4) 0.045(3) -0.016(2) 0.008(2) -0.034(3)
O3 0.078(4) 0.071(3) 0.060(3) -0.012(2) 0.012(2) -0.049(3)
O5 0.054(3) 0.067(3) 0.068(3) -0.001(2) 0.009(2) 0.008(2)
O2 0.047(3) 0.093(3) 0.061(3) -0.026(2) -0.009(2) 0.014(2)
O8 0.059(3) 0.073(3) 0.093(4) -0.047(2) -0.005(3) -0.002(2)
C20 0.054(4) 0.032(2) 0.039(3) -0.006(2) 0.009(3) -0.009(2)
C2 0.041(4) 0.035(2) 0.051(3) -0.010(2) 0.002(2) -0.007(2)
C14 0.057(4) 0.047(3) 0.055(4) -0.010(3) -0.003(3) -0.013(3)
C53 0.034(4) 0.062(3) 0.043(3) -0.019(2) 0.005(3) -0.012(3)
C40 0.032(4) 0.063(3) 0.039(3) -0.018(2) 0.001(3) -0.014(3)
C1 0.050(4) 0.036(3) 0.045(3) -0.009(2) -0.002(3) -0.012(2)
C3 0.046(4) 0.039(3) 0.063(4) -0.019(2) -0.001(3) -0.003(2)
C31 0.043(5) 0.060(4) 0.117(5) 0.007(4) 0.012(4) -0.008(3)
C15 0.041(4) 0.041(3) 0.046(3) -0.008(2) 0.001(2) -0.007(2)
C11 0.073(5) 0.036(3) 0.067(5) -0.005(3) -0.004(3) 0.001(3)
C34 0.054(3) 0.026(2) 0.050(3) -0.002(2) 0.008(2) -0.007(3)
C23 0.067(4) 0.041(3) 0.056(4) 0.002(3) -0.012(3) -0.008(3)
C41 0.030(4) 0.065(3) 0.044(3) -0.012(2) -0.002(3) -0.010(3)
C44 0.059(5) 0.093(4) 0.065(4) 0.011(4) 0.000(4) -0.013(4)
C29 0.060(4) 0.042(3) 0.058(3) 0.002(3) 0.020(3) -0.008(3)
C22 0.066(4) 0.031(3) 0.042(3) -0.001(2) 0.001(2) -0.007(3)
C52 0.048(5) 0.067(3) 0.063(4) -0.011(3) -0.003(3) -0.016(3)
C39 0.043(3) 0.059(3) 0.031(3) -0.013(2) 0.000(3) -0.008(3)
C48 0.038(4) 0.075(3) 0.052(3) -0.027(2) -0.003(3) -0.013(3)
C10 0.048(4) 0.040(3) 0.056(4) -0.009(2) 0.003(3) -0.008(2)
C21 0.054(3) 0.029(2) 0.042(3) -0.006(2) 0.010(2) -0.010(3)
C46 0.030(4) 0.081(3) 0.042(3) -0.015(2) 0.001(3) -0.006(3)
C33 0.058(4) 0.042(3) 0.055(3) 0.002(3) -0.001(3) -0.013(3)
C8 0.056(5) 0.045(3) 0.090(5) -0.031(3) -0.018(3) -0.001(3)
C28 0.087(4) 0.056(4) 0.045(3) -0.006(3) 0.029(3) -0.009(4)
C49 0.057(5) 0.077(4) 0.075(5) -0.043(3) -0.001(4) -0.008(4)
C50 0.081(6) 0.064(4) 0.097(5) -0.029(3) -0.007(5) -0.010(4)
C27 0.089(4) 0.036(3) 0.042(3) -0.008(2) 0.006(3) -0.007(3)
C43 0.047(5) 0.064(4) 0.088(5) -0.001(3) -0.010(4) -0.007(3)
C47 0.051(5) 0.091(3) 0.041(3) -0.030(3) -0.002(3) -0.014(4)
C30 0.062(4) 0.068(4) 0.089(5) -0.007(4) 0.035(4) -0.012(4)
C12 0.067(5) 0.057(3) 0.071(5) 0.001(3) -0.005(4) -0.004(3)
C4 0.063(5) 0.045(3) 0.091(6) -0.014(3) -0.020(4) -0.002(3)
C26 0.120(6) 0.061(4) 0.048(4) -0.013(3) -0.009(4) -0.001(5)
C51 0.078(6) 0.062(4) 0.086(5) -0.019(3) 0.004(4) -0.021(4)
C45 0.052(5) 0.098(4) 0.046(4) -0.008(3) -0.002(3) -0.012(4)
C9 0.069(5) 0.036(3) 0.086(5) -0.023(3) -0.013(3) -0.001(3)
C32 0.062(4) 0.047(3) 0.089(5) 0.003(3) -0.012(4) -0.011(3)
C42 0.047(4) 0.070(3) 0.061(4) -0.018(3) -0.003(3) -0.012(3)
C7 0.095(4) 0.070(3) 0.099(4) -0.039(3) -0.029(3) -0.010(3)
C13 0.066(5) 0.068(3) 0.048(4) 0.000(3) -0.018(3) -0.013(3)
C35 0.092(6) 0.151(6) 0.111(6) -0.023(6) -0.032(5) 0.010(6)
C25 0.121(6) 0.074(5) 0.066(4) -0.017(4) -0.043(4) 0.001(5)
C54 0.092(8) 0.151(8) 0.080(6) 0.003(5) -0.010(5) -0.072(6)
C24 0.093(6) 0.059(4) 0.089(5) -0.009(4) -0.029(4) -0.020(4)
C55 0.134(10) 0.102(7) 0.152(11) -0.012(5) 0.031(8) -0.051(6)
C16 0.141(9) 0.095(6) 0.094(6) 0.025(5) 0.002(5) -0.056(6)
C5 0.093(7) 0.068(4) 0.121(8) -0.025(4) -0.054(6) 0.010(4)
C18 0.081(6) 0.133(5) 0.093(6) -0.048(4) -0.010(5) 0.043(5)
C38 0.194(10) 0.097(6) 0.133(9) -0.079(6) 0.048(7) -0.063(7)
C6 0.109(6) 0.085(4) 0.128(7) -0.044(4) -0.056(5) -0.005(4)
C37 0.136(7) 0.111(6) 0.157(8) -0.101(6) -0.014(6) 0.020(5)
C57 0.097(15) 0.137(11) 0.12(2) 0.009(13) -0.017(14) -0.023(12)
C56 0.100(4) 0.121(5) 0.128(5) -0.022(4) -0.027(4) -0.005(4)
C19 0.110(7) 0.127(5) 0.160(8) -0.095(5) 0.036(6) -0.036(5)
C57B 0.114(15) 0.146(19) 0.101(11) -0.028(10) -0.007(11) -0.059(13)
C36 0.153(9) 0.154(6) 0.171(9) 0.039(7) -0.023(7) -0.006(7)
C17 0.225(17) 0.236(16) 0.101(9) 0.069(10) 0.062(10) 0.017(13)

loop_
_atom_type_symbol
_atom_type_description
_atom_type_scat_dispersion_real
_atom_type_scat_dispersion_imag
_atom_type_scat_source
C C 0.0033 0.0016 'International Tables Vol C Tables 4.2.6.8 and 6.1.1.4'
H H 0.0000 0.0000 'International Tables Vol C Tables 4.2.6.8 and 6.1.1.4'
Br Br -0.2901 2.4595 'International Tables Vol C Tables 4.2.6.8 and 6.1.1.4'
Dy Dy -0.1892 4.4098 'International Tables Vol C Tables 4.2.6.8 and 6.1.1.4'
O O 0.0106 0.0060 'International Tables Vol C Tables 4.2.6.8 and 6.1.1.4'
P P 0.1023 0.0942 'International Tables Vol C Tables 4.2.6.8 and 6.1.1.4'

loop_
_geom_angle_atom_site_label_1
_geom_angle_atom_site_label_2
_geom_angle_atom_site_label_3
_geom_angle
_geom_angle_site_symmetry_1
_geom_angle_site_symmetry_3
_geom_angle_publ_flag
Br3 Dy1 Br1 95.60(3) . . ?
Br3 Dy1 Br2 94.30(3) . . ?
Br2 Dy1 Br1 169.76(2) . . ?
O1 Dy1 Br3 178.72(9) . . ?
O1 Dy1 Br1 83.53(10) . . ?
O1 Dy1 Br2 86.52(10) . . ?
O4 Dy1 Br3 88.26(9) . . ?
O4 Dy1 Br1 86.32(10) . . ?
O4 Dy1 Br2 91.38(10) . . ?
O4 Dy1 O1 90.74(13) . . ?
O7 Dy1 Br3 92.50(10) . . ?
O7 Dy1 Br1 91.53(11) . . ?
O7 Dy1 Br2 90.64(11) . . ?
O7 Dy1 O1 88.48(14) . . ?
O7 Dy1 O4 177.78(14) . . ?
O4 P2 O6 109.1(2) . . ?
O4 P2 O5 114.3(3) . . ?
O4 P2 C20 111.5(2) . . ?
O6 P2 C20 107.4(3) . . ?
O5 P2 O6 105.9(3) . . ?
O5 P2 C20 108.4(3) . . ?
O1 P1 O3 111.1(2) . . ?
O1 P1 O2 113.1(3) . . ?
O1 P1 C1 113.8(3) . . ?
O3 P1 C1 108.5(2) . . ?
O2 P1 O3 105.8(3) . . ?
O2 P1 C1 104.1(3) . . ?
O7 P3 O9 113.0(2) . . ?
O7 P3 O8 111.7(3) . . ?
O7 P3 C39 112.3(3) . . ?
O9 P3 O8 106.7(3) . . ?
O9 P3 C39 105.9(3) . . ?
O8 P3 C39 106.7(3) . . ?
P1 O1 Dy1 147.1(2) . . ?
P2 O4 Dy1 148.50(19) . . ?
P3 O7 Dy1 149.8(3) . . ?
C37 O6 P2 127.9(6) . . ?
C54 O9 P3 123.6(5) . . ?
C16 O3 P1 123.7(4) . . ?
C35 O5 P2 126.5(6) . . ?
C18 O2 P1 122.1(5) . . ?
C56 O8 P3 123.3(5) . . ?
P2 C20 H20A 108.1 . . ?
P2 C20 H20B 108.1 . . ?
H20A C20 H20B 107.3 . . ?
C21 C20 P2 116.6(4) . . ?
C21 C20 H20A 108.1 . . ?
C21 C20 H20B 108.1 . . ?
C3 C2 C1 121.5(5) . . ?
C3 C2 C15 120.7(5) . . ?
C15 C2 C1 117.7(5) . . ?
C15 C14 H14 118.7 . . ?
C13 C14 H14 118.7 . . ?
C13 C14 C15 122.7(6) . . ?
C40 C53 C52 124.6(6) . . ?
C40 C53 C48 118.6(5) . . ?
C52 C53 C48 116.7(6) . . ?
C53 C40 C39 120.3(5) . . ?
C41 C40 C53 121.2(6) . . ?
C41 C40 C39 118.3(5) . . ?
P1 C1 H1A 107.8 . . ?
P1 C1 H1B 107.8 . . ?
C2 C1 P1 117.9(4) . . ?
C2 C1 H1A 107.8 . . ?
C2 C1 H1B 107.8 . . ?
H1A C1 H1B 107.2 . . ?
C2 C3 C8 118.5(6) . . ?
C2 C3 C4 125.0(5) . . ?
C4 C3 C8 116.5(6) . . ?
C30 C31 H31 120.1 . . ?
C30 C31 C32 119.8(7) . . ?
C32 C31 H31 120.1 . . ?
C2 C15 C10 119.5(5) . . ?
C14 C15 C2 123.8(5) . . ?
C14 C15 C10 116.7(6) . . ?
C10 C11 H11 118.9 . . ?
C12 C11 H11 118.9 . . ?
C12 C11 C10 122.3(6) . . ?
C21 C34 C29 119.2(6) . . ?
C21 C34 C33 122.7(5) . . ?
C33 C34 C29 118.0(6) . . ?
C22 C23 H23 118.8 . . ?
C24 C23 H23 118.8 . . ?
C24 C23 C22 122.5(7) . . ?
C40 C41 C46 119.6(6) . . ?
C40 C41 C42 125.2(6) . . ?
C42 C41 C46 115.2(6) . . ?
C43 C44 H44 120.3 . . ?
C45 C44 H44 120.3 . . ?
C45 C44 C43 119.3(7) . . ?
C28 C29 C34 119.8(6) . . ?
C28 C29 C30 121.6(7) . . ?
C30 C29 C34 118.6(7) . . ?
C23 C22 C27 116.4(6) . . ?
C21 C22 C23 124.2(6) . . ?
C21 C22 C27 119.3(6) . . ?
C53 C52 H52 118.7 . . ?
C51 C52 C53 122.7(7) . . ?
C51 C52 H52 118.7 . . ?
P3 C39 H39A 107.9 . . ?
P3 C39 H39B 107.9 . . ?
C40 C39 P3 117.8(4) . . ?
C40 C39 H39A 107.9 . . ?
C40 C39 H39B 107.9 . . ?
H39A C39 H39B 107.2 . . ?
C53 C48 C49 116.2(6) . . ?
C47 C48 C53 119.3(6) . . ?
C47 C48 C49 124.4(6) . . ?
C11 C10 C15 119.3(6) . . ?
C9 C10 C15 119.1(6) . . ?
C9 C10 C11 121.6(6) . . ?
C34 C21 C20 120.8(6) . . ?
C22 C21 C20 118.7(6) . . ?
C22 C21 C34 120.4(5) . . ?
C47 C46 C41 117.4(6) . . ?
C47 C46 C45 122.6(7) . . ?
C45 C46 C41 120.0(6) . . ?
C34 C33 H33 119.8 . . ?
C32 C33 C34 120.5(7) . . ?
C32 C33 H33 119.8 . . ?
C9 C8 C3 120.6(6) . . ?
C9 C8 C7 121.0(6) . . ?
C7 C8 C3 118.4(7) . . ?
C29 C28 H28 119.0 . . ?
C27 C28 C29 122.0(6) . . ?
C27 C28 H28 119.0 . . ?
C48 C49 H49 118.1 . . ?
C50 C49 C48 123.9(8) . . ?
C50 C49 H49 118.1 . . ?
C49 C50 H50 120.0 . . ?
C49 C50 C51 120.1(7) . . ?
C51 C50 H50 120.0 . . ?
C28 C27 C22 119.1(6) . . ?
C28 C27 C26 121.6(7) . . ?
C26 C27 C22 119.2(7) . . ?
C44 C43 H43 119.9 . . ?
C42 C43 C44 120.2(7) . . ?
C42 C43 H43 119.9 . . ?
C48 C47 C46 123.8(6) . . ?
C48 C47 H47 118.1 . . ?
C46 C47 H47 118.1 . . ?
C31 C30 C29 121.8(7) . . ?
C31 C30 H30 119.1 . . ?
C29 C30 H30 119.1 . . ?
C11 C12 H12 120.6 . . ?
C11 C12 C13 118.7(7) . . ?
C13 C12 H12 120.6 . . ?
C3 C4 H4 118.2 . . ?
C5 C4 C3 123.5(7) . . ?
C5 C4 H4 118.2 . . ?
C27 C26 H26 119.0 . . ?
C25 C26 C27 122.0(8) . . ?
C25 C26 H26 119.0 . . ?
C52 C51 C50 120.4(8) . . ?
C52 C51 H51 119.8 . . ?
C50 C51 H51 119.8 . . ?
C44 C45 C46 122.0(7) . . ?
C44 C45 H45 119.0 . . ?
C46 C45 H45 119.0 . . ?
C10 C9 H9 119.2 . . ?
C8 C9 C10 121.6(6) . . ?
C8 C9 H9 119.2 . . ?
C31 C32 H32 119.4 . . ?
C33 C32 C31 121.3(8) . . ?
C33 C32 H32 119.4 . . ?
C41 C42 H42 118.4 . . ?
C43 C42 C41 123.2(7) . . ?
C43 C42 H42 118.4 . . ?
C8 C7 H7 119.6 . . ?
C6 C7 C8 120.8(7) . . ?
C6 C7 H7 119.6 . . ?
C14 C13 C12 120.2(7) . . ?
C14 C13 H13 119.9 . . ?
C12 C13 H13 119.9 . . ?
O5 C35 H35A 109.7 . . ?
O5 C35 H35B 109.7 . . ?
O5 C35 C36 109.9(10) . . ?
H35A C35 H35B 108.2 . . ?
C36 C35 H35A 109.7 . . ?
C36 C35 H35B 109.7 . . ?
C26 C25 H25 120.1 . . ?
C26 C25 C24 119.9(8) . . ?
C24 C25 H25 120.1 . . ?
O9 C54 H54A 109.7 . . ?
O9 C54 H54B 109.7 . . ?
H54A C54 H54B 108.2 . . ?
C55 C54 O9 110.0(8) . . ?
C55 C54 H54A 109.7 . . ?
C55 C54 H54B 109.7 . . ?
C23 C24 C25 120.1(8) . . ?
C23 C24 H24 120.0 . . ?
C25 C24 H24 120.0 . . ?
C54 C55 H55A 109.5 . . ?
C54 C55 H55B 109.5 . . ?
C54 C55 H55C 109.5 . . ?
H55A C55 H55B 109.5 . . ?
H55A C55 H55C 109.5 . . ?
H55B C55 H55C 109.5 . . ?
O3 C16 H16A 109.3 . . ?
O3 C16 H16B 109.3 . . ?
H16A C16 H16B 107.9 . . ?
C17 C16 O3 111.7(10) . . ?
C17 C16 H16A 109.3 . . ?
C17 C16 H16B 109.3 . . ?
C4 C5 H5 120.0 . . ?
C4 C5 C6 120.0(8) . . ?
C6 C5 H5 120.0 . . ?
O2 C18 H18A 109.8 . . ?
O2 C18 H18B 109.8 . . ?
H18A C18 H18B 108.2 . . ?
C19 C18 O2 109.5(8) . . ?
C19 C18 H18A 109.8 . . ?
C19 C18 H18B 109.8 . . ?
H38A C38 H38B 109.5 . . ?
H38A C38 H38C 109.5 . . ?
H38B C38 H38C 109.5 . . ?
C37 C38 H38A 109.5 . . ?
C37 C38 H38B 109.5 . . ?
C37 C38 H38C 109.5 . . ?
C7 C6 C5 120.7(8) . . ?
C7 C6 H6 119.6 . . ?
C5 C6 H6 119.6 . . ?
O6 C37 C38 114.4(10) . . ?
O6 C37 H37A 108.7 . . ?
O6 C37 H37B 108.7 . . ?
C38 C37 H37A 108.7 . . ?
C38 C37 H37B 108.7 . . ?
H37A C37 H37B 107.6 . . ?
H57A C57 H57B 109.5 . . ?
H57A C57 H57C 109.5 . . ?
H57B C57 H57C 109.5 . . ?
C56 C57 H57A 109.5 . . ?
C56 C57 H57B 109.5 . . ?
C56 C57 H57C 109.5 . . ?
O8 C56 C57 112.2(16) . . ?
O8 C56 H56C 109.2 . . ?
O8 C56 H56D 109.2 . . ?
O8 C56 H56A 108.0 . . ?
O8 C56 H56B 108.0 . . ?
O8 C56 C57B 117.2(13) . . ?
C57 C56 H56C 109.2 . . ?
C57 C56 H56D 109.2 . . ?
H56C C56 H56D 107.9 . . ?
H56A C56 H56B 107.2 . . ?
C57B C56 H56A 108.0 . . ?
C57B C56 H56B 108.0 . . ?
C18 C19 H19A 109.5 . . ?
C18 C19 H19B 109.5 . . ?
C18 C19 H19C 109.5 . . ?
H19A C19 H19B 109.5 . . ?
H19A C19 H19C 109.5 . . ?
H19B C19 H19C 109.5 . . ?
C56 C57B H57D 109.5 . . ?
C56 C57B H57E 109.5 . . ?
C56 C57B H57F 109.5 . . ?
H57D C57B H57E 109.5 . . ?
H57D C57B H57F 109.5 . . ?
H57E C57B H57F 109.5 . . ?
C35 C36 H36A 109.5 . . ?
C35 C36 H36B 109.5 . . ?
C35 C36 H36C 109.5 . . ?
H36A C36 H36B 109.5 . . ?
H36A C36 H36C 109.5 . . ?
H36B C36 H36C 109.5 . . ?
C16 C17 H17A 109.5 . . ?
C16 C17 H17B 109.5 . . ?
C16 C17 H17C 109.5 . . ?
H17A C17 H17B 109.5 . . ?
H17A C17 H17C 109.5 . . ?
H17B C17 H17C 109.5 . . ?

loop_
_geom_bond_atom_site_label_1
_geom_bond_atom_site_label_2
_geom_bond_distance
_geom_bond_site_symmetry_2
_geom_bond_publ_flag
Dy1 Br3 2.7593(10) . ?
Dy1 Br1 2.7845(10) . ?
Dy1 Br2 2.7599(10) . ?
Dy1 O1 2.284(4) . ?
Dy1 O4 2.268(4) . ?
Dy1 O7 2.250(4) . ?
P2 O4 1.470(4) . ?
P2 O6 1.566(4) . ?
P2 O5 1.530(5) . ?
P2 C20 1.794(5) . ?
P1 O1 1.469(4) . ?
P1 O3 1.563(4) . ?
P1 O2 1.532(5) . ?
P1 C1 1.790(6) . ?
P3 O7 1.484(4) . ?
P3 O9 1.550(4) . ?
P3 O8 1.553(5) . ?
P3 C39 1.774(6) . ?
O6 C37 1.406(9) . ?
O9 C54 1.457(9) . ?
O3 C16 1.471(10) . ?
O5 C35 1.417(11) . ?
O2 C18 1.459(9) . ?
O8 C56 1.430(11) . ?
C20 H20A 0.9700 . ?
C20 H20B 0.9700 . ?
C20 C21 1.503(7) . ?
C2 C1 1.508(7) . ?
C2 C3 1.389(9) . ?
C2 C15 1.421(9) . ?
C14 H14 0.9300 . ?
C14 C15 1.416(9) . ?
C14 C13 1.351(9) . ?
C53 C40 1.403(8) . ?
C53 C52 1.406(9) . ?
C53 C48 1.454(9) . ?
C40 C41 1.390(9) . ?
C40 C39 1.519(8) . ?
C1 H1A 0.9700 . ?
C1 H1B 0.9700 . ?
C3 C8 1.436(8) . ?
C3 C4 1.408(9) . ?
C31 H31 0.9300 . ?
C31 C30 1.338(11) . ?
C31 C32 1.409(11) . ?
C15 C10 1.431(8) . ?
C11 H11 0.9300 . ?
C11 C10 1.416(9) . ?
C11 C12 1.346(10) . ?
C34 C29 1.426(8) . ?
C34 C21 1.415(9) . ?
C34 C33 1.426(9) . ?
C23 H23 0.9300 . ?
C23 C22 1.424(9) . ?
C23 C24 1.352(10) . ?
C41 C46 1.465(9) . ?
C41 C42 1.415(9) . ?
C44 H44 0.9300 . ?
C44 C43 1.421(11) . ?
C44 C45 1.354(10) . ?
C29 C28 1.388(10) . ?
C29 C30 1.414(10) . ?
C22 C21 1.409(8) . ?
C22 C27 1.442(8) . ?
C52 H52 0.9300 . ?
C52 C51 1.358(9) . ?
C39 H39A 0.9700 . ?
C39 H39B 0.9700 . ?
C48 C49 1.455(9) . ?
C48 C47 1.356(10) . ?
C10 C9 1.381(9) . ?
C46 C47 1.385(9) . ?
C46 C45 1.388(10) . ?
C33 H33 0.9300 . ?
C33 C32 1.350(9) . ?
C8 C9 1.380(10) . ?
C8 C7 1.426(10) . ?
C28 H28 0.9300 . ?
C28 C27 1.387(10) . ?
C49 H49 0.9300 . ?
C49 C50 1.288(11) . ?
C50 H50 0.9300 . ?
C50 C51 1.398(11) . ?
C27 C26 1.407(10) . ?
C43 H43 0.9300 . ?
C43 C42 1.351(10) . ?
C47 H47 0.9300 . ?
C30 H30 0.9300 . ?
C12 H12 0.9300 . ?
C12 C13 1.434(9) . ?
C4 H4 0.9300 . ?
C4 C5 1.344(11) . ?
C26 H26 0.9300 . ?
C26 C25 1.347(12) . ?
C51 H51 0.9300 . ?
C45 H45 0.9300 . ?
C9 H9 0.9300 . ?
C32 H32 0.9300 . ?
C42 H42 0.9300 . ?
C7 H7 0.9300 . ?
C7 C6 1.360(13) . ?
C13 H13 0.9300 . ?
C35 H35A 0.9700 . ?
C35 H35B 0.9700 . ?
C35 C36 1.461(9) . ?
C25 H25 0.9300 . ?
C25 C24 1.412(12) . ?
C54 H54A 0.9700 . ?
C54 H54B 0.9700 . ?
C54 C55 1.453(8) . ?
C24 H24 0.9300 . ?
C55 H55A 0.9600 . ?
C55 H55B 0.9600 . ?
C55 H55C 0.9600 . ?
C16 H16A 0.9700 . ?
C16 H16B 0.9700 . ?
C16 C17 1.454(15) . ?
C5 H5 0.9300 . ?
C5 C6 1.377(11) . ?
C18 H18A 0.9700 . ?
C18 H18B 0.9700 . ?
C18 C19 1.439(13) . ?
C38 H38A 0.9600 . ?
C38 H38B 0.9600 . ?
C38 H38C 0.9600 . ?
C38 C37 1.408(14) . ?
C6 H6 0.9300 . ?
C37 H37A 0.9700 . ?
C37 H37B 0.9700 . ?
C57 H57A 0.9600 . ?
C57 H57B 0.9600 . ?
C57 H57C 0.9600 . ?
C57 C56 1.497(5) . ?
C56 H56C 0.9700 . ?
C56 H56D 0.9700 . ?
C56 H56A 0.9700 . ?
C56 H56B 0.9700 . ?
C56 C57B 1.490(5) . ?
C19 H19A 0.9600 . ?
C19 H19B 0.9600 . ?
C19 H19C 0.9600 . ?
C57B H57D 0.9600 . ?
C57B H57E 0.9600 . ?
C57B H57F 0.9600 . ?
C36 H36A 0.9600 . ?
C36 H36B 0.9600 . ?
C36 H36C 0.9600 . ?
C17 H17A 0.9600 . ?
C17 H17B 0.9600 . ?
C17 H17C 0.9600 . ?

loop_
_geom_torsion_atom_site_label_1
_geom_torsion_atom_site_label_2
_geom_torsion_atom_site_label_3
_geom_torsion_atom_site_label_4
_geom_torsion
_geom_torsion_site_symmetry_1
_geom_torsion_site_symmetry_2
_geom_torsion_site_symmetry_3
_geom_torsion_site_symmetry_4
_geom_torsion_publ_flag
P2 O6 C37 C38 -169.3(8) . . . . ?
P2 O5 C35 C36 -121.2(9) . . . . ?
P2 C20 C21 C34 93.4(5) . . . . ?
P2 C20 C21 C22 -88.6(6) . . . . ?
P1 O3 C16 C17 -132.1(10) . . . . ?
P1 O2 C18 C19 -121.8(8) . . . . ?
P3 O9 C54 C55 -138.6(8) . . . . ?
P3 O8 C56 C57 154(2) . . . . ?
P3 O8 C56 C57B 108.8(17) . . . . ?
O1 P1 O3 C16 9.0(7) . . . . ?
O1 P1 O2 C18 46.6(7) . . . . ?
O1 P1 C1 C2 -121.5(5) . . . . ?
O4 P2 O6 C37 124.4(8) . . . . ?
O4 P2 O5 C35 10.6(7) . . . . ?
O4 P2 C20 C21 175.3(5) . . . . ?
O7 P3 O9 C54 32.4(8) . . . . ?
O7 P3 O8 C56 -52.3(8) . . . . ?
O7 P3 C39 C40 168.1(4) . . . . ?
O6 P2 O4 Dy1 135.0(5) . . . . ?
O6 P2 O5 C35 130.7(7) . . . . ?
O6 P2 C20 C21 55.9(5) . . . . ?
O9 P3 O7 Dy1 94.2(5) . . . . ?
O9 P3 O8 C56 71.7(7) . . . . ?
O9 P3 C39 C40 44.3(5) . . . . ?
O3 P1 O1 Dy1 -152.7(4) . . . . ?
O3 P1 O2 C18 -75.1(7) . . . . ?
O3 P1 C1 C2 2.7(6) . . . . ?
O5 P2 O4 Dy1 -106.7(5) . . . . ?
O5 P2 O6 C37 1.0(9) . . . . ?
O5 P2 C20 C21 -58.0(6) . . . . ?
O2 P1 O1 Dy1 88.6(5) . . . . ?
O2 P1 O3 C16 132.1(7) . . . . ?
O2 P1 C1 C2 115.0(5) . . . . ?
O8 P3 O7 Dy1 -145.4(5) . . . . ?
O8 P3 O9 C54 -90.8(7) . . . . ?
O8 P3 C39 C40 -69.1(5) . . . . ?
C20 P2 O4 Dy1 16.6(6) . . . . ?
C20 P2 O6 C37 -114.6(8) . . . . ?
C20 P2 O5 C35 -114.4(7) . . . . ?
C2 C3 C8 C9 1.5(11) . . . . ?
C2 C3 C8 C7 -178.1(7) . . . . ?
C2 C3 C4 C5 179.6(8) . . . . ?
C2 C15 C10 C11 -179.3(6) . . . . ?
C2 C15 C10 C9 1.5(9) . . . . ?
C14 C15 C10 C11 0.0(8) . . . . ?
C14 C15 C10 C9 -179.2(6) . . . . ?
C53 C40 C41 C46 0.5(9) . . . . ?
C53 C40 C41 C42 178.7(6) . . . . ?
C53 C40 C39 P3 95.8(6) . . . . ?
C53 C52 C51 C50 0.3(12) . . . . ?
C53 C48 C49 C50 -1.9(11) . . . . ?
C53 C48 C47 C46 2.0(10) . . . . ?
C40 C53 C52 C51 177.0(6) . . . . ?
C40 C53 C48 C49 -176.4(6) . . . . ?
C40 C53 C48 C47 -0.5(9) . . . . ?
C40 C41 C46 C47 0.8(9) . . . . ?
C40 C41 C46 C45 179.9(6) . . . . ?
C40 C41 C42 C43 178.8(7) . . . . ?
C1 P1 O1 Dy1 -29.8(6) . . . . ?
C1 P1 O3 C16 -116.8(7) . . . . ?
C1 P1 O2 C18 170.6(7) . . . . ?
C1 C2 C3 C8 -179.2(6) . . . . ?
C1 C2 C3 C4 0.4(10) . . . . ?
C1 C2 C15 C14 -1.4(9) . . . . ?
C1 C2 C15 C10 177.9(5) . . . . ?
C3 C2 C1 P1 -109.9(6) . . . . ?
C3 C2 C15 C14 -178.2(6) . . . . ?
C3 C2 C15 C10 1.0(9) . . . . ?
C3 C8 C9 C10 1.0(12) . . . . ?
C3 C8 C7 C6 -3.0(14) . . . . ?
C3 C4 C5 C6 -0.3(15) . . . . ?
C15 C2 C1 P1 73.3(7) . . . . ?
C15 C2 C3 C8 -2.5(9) . . . . ?
C15 C2 C3 C4 177.1(6) . . . . ?
C15 C14 C13 C12 -1.7(10) . . . . ?
C15 C10 C9 C8 -2.5(11) . . . . ?
C11 C10 C9 C8 178.3(7) . . . . ?
C11 C12 C13 C14 2.3(11) . . . . ?
C34 C29 C28 C27 -1.1(9) . . . . ?
C34 C29 C30 C31 0.4(10) . . . . ?
C34 C33 C32 C31 2.6(9) . . . . ?
C23 C22 C21 C20 -0.6(8) . . . . ?
C23 C22 C21 C34 177.4(5) . . . . ?
C23 C22 C27 C28 -177.8(5) . . . . ?
C23 C22 C27 C26 -0.1(8) . . . . ?
C41 C40 C39 P3 -89.9(6) . . . . ?
C41 C46 C47 C48 -2.1(10) . . . . ?
C41 C46 C45 C44 0.2(10) . . . . ?
C44 C43 C42 C41 2.6(11) . . . . ?
C29 C34 C21 C20 178.5(5) . . . . ?
C29 C34 C21 C22 0.6(7) . . . . ?
C29 C34 C33 C32 -1.5(8) . . . . ?
C29 C28 C27 C22 0.0(9) . . . . ?
C29 C28 C27 C26 -177.6(6) . . . . ?
C22 C23 C24 C25 0.9(10) . . . . ?
C22 C27 C26 C25 1.1(10) . . . . ?
C52 C53 C40 C41 -179.7(6) . . . . ?
C52 C53 C40 C39 -5.5(9) . . . . ?
C52 C53 C48 C49 2.7(9) . . . . ?
C52 C53 C48 C47 178.6(6) . . . . ?
C39 P3 O7 Dy1 -25.6(6) . . . . ?
C39 P3 O9 C54 155.7(7) . . . . ?
C39 P3 O8 C56 -175.4(7) . . . . ?
C39 C40 C41 C46 -173.8(5) . . . . ?
C39 C40 C41 C42 4.4(9) . . . . ?
C48 C53 C40 C41 -0.6(9) . . . . ?
C48 C53 C40 C39 173.5(6) . . . . ?
C48 C53 C52 C51 -2.0(10) . . . . ?
C48 C49 C50 C51 0.2(13) . . . . ?
C10 C11 C12 C13 -1.8(11) . . . . ?
C21 C34 C29 C28 0.8(8) . . . . ?
C21 C34 C29 C30 -178.4(5) . . . . ?
C21 C34 C33 C32 176.9(5) . . . . ?
C21 C22 C27 C28 1.3(8) . . . . ?
C21 C22 C27 C26 179.1(5) . . . . ?
C46 C41 C42 C43 -2.9(10) . . . . ?
C33 C34 C29 C28 179.2(5) . . . . ?
C33 C34 C29 C30 0.0(8) . . . . ?
C33 C34 C21 C20 0.2(8) . . . . ?
C33 C34 C21 C22 -177.8(5) . . . . ?
C8 C3 C4 C5 -0.7(12) . . . . ?
C8 C7 C6 C5 2.0(17) . . . . ?
C28 C29 C30 C31 -178.8(7) . . . . ?
C28 C27 C26 C25 178.8(7) . . . . ?
C49 C48 C47 C46 177.5(6) . . . . ?
C49 C50 C51 C52 0.7(13) . . . . ?
C27 C22 C21 C20 -179.6(5) . . . . ?
C27 C22 C21 C34 -1.6(7) . . . . ?
C27 C26 C25 C24 -1.2(12) . . . . ?
C43 C44 C45 C46 -0.7(11) . . . . ?
C47 C48 C49 C50 -177.6(8) . . . . ?
C47 C46 C45 C44 179.2(7) . . . . ?
C30 C31 C32 C33 -2.2(11) . . . . ?
C30 C29 C28 C27 178.1(6) . . . . ?
C12 C11 C10 C15 0.7(10) . . . . ?
C12 C11 C10 C9 179.9(7) . . . . ?
C4 C3 C8 C9 -178.1(7) . . . . ?
C4 C3 C8 C7 2.3(11) . . . . ?
C4 C5 C6 C7 -0.4(17) . . . . ?
C26 C25 C24 C23 0.2(11) . . . . ?
C45 C44 C43 C42 -0.7(12) . . . . ?
C45 C46 C47 C48 178.9(7) . . . . ?
C9 C8 C7 C6 177.4(9) . . . . ?
C32 C31 C30 C29 0.6(11) . . . . ?
C42 C41 C46 C47 -177.6(6) . . . . ?
C42 C41 C46 C45 1.5(9) . . . . ?
C7 C8 C9 C10 -179.4(8) . . . . ?
C13 C14 C15 C2 179.8(6) . . . . ?
C13 C14 C15 C10 0.5(9) . . . . ?
C24 C23 C22 C21 180.0(6) . . . . ?
C24 C23 C22 C27 -0.9(8) . . . . ?
